data_7224621
loop_
_publ_author_name
'Kulmaczewski, Rafal'
'Halcrow, Malcolm A.'

_publ_section_title
;
 Structures and spin states of crystalline [Fe(NCS)2L2] and
 [FeL3]2+complexes (L = an annelated 1,10-phenanthroline derivative)
;
_journal_issue 14
_journal_name_full CrystEngComm
_journal_page_first 2570
_journal_paper_doi 10.1039/C6CE00163G
_journal_volume 18
_journal_year 2016
_chemical_formula_moiety 'C54 H30 Fe N12, 2(Cl O4)'
_chemical_formula_sum 'C54 H30 Cl2 Fe N12 O8'
_chemical_formula_weight 1101.65
_chemical_name_systematic
; 
Tris-[dipyrido[3,2-a:23-c]phenazine]iron(II) diperchlorate
;
_space_group_IT_number 14
_symmetry_cell_setting monoclinic
_symmetry_space_group_name_Hall '-P 2ybc'
_symmetry_space_group_name_H-M 'P 1 21/c 1'
_atom_sites_solution_hydrogens geom
_atom_sites_solution_primary direct
_atom_sites_solution_secondary difmap
_audit_creation_method SHELXL-97
_audit_update_record
;
2015-10-12 deposited with the CCDC.
2016-03-14 downloaded from the CCDC.
;
_cell_angle_alpha 90.00
_cell_angle_beta 104.239(3)
_cell_angle_gamma 90.00
_cell_formula_units_Z 8
_cell_length_a 24.6343(9)
_cell_length_b 21.2193(4)
_cell_length_c 18.1944(5)
_cell_measurement_reflns_used 34342
_cell_measurement_temperature 173(2)
_cell_measurement_theta_max 31.21
_cell_measurement_theta_min 1.81
_cell_volume 9218.4(5)
_computing_cell_refinement 'CrysAlisPro, Agilent Technologies'
_computing_data_collection 'CrystalClear-SM Expert 2.0 rc13 (Rigaku, 2009)'
_computing_data_reduction 'CrysAlisPro, Agilent Technologies'
_computing_molecular_graphics 'XSEED (Barbour, 2001)'
_computing_publication_material 'local program'
_computing_structure_refinement 'SHELXL-97 (Sheldrick, 1997)'
_computing_structure_solution 'SHELXS-97 (Sheldrick, 1990)'
_diffrn_ambient_temperature 173(2)
_diffrn_detector_area_resol_mean 28.5714
_diffrn_measured_fraction_theta_full 0.992
_diffrn_measured_fraction_theta_max 0.992
_diffrn_measurement_device_type 'Rigaku Saturn CCD'
_diffrn_measurement_method 'profile data from \w scans'
_diffrn_radiation_monochromator silicon
_diffrn_radiation_source 'Diamond Light Source station I19'
_diffrn_radiation_type synchrotron
_diffrn_radiation_wavelength 0.69980
_diffrn_reflns_av_R_equivalents 0.1672
_diffrn_reflns_av_sigmaI/netI 0.0685
_diffrn_reflns_limit_h_max 28
_diffrn_reflns_limit_h_min -28
_diffrn_reflns_limit_k_max 25
_diffrn_reflns_limit_k_min -25
_diffrn_reflns_limit_l_max 21
_diffrn_reflns_limit_l_min -21
_diffrn_reflns_number 122082
_diffrn_reflns_theta_full 24.21
_diffrn_reflns_theta_max 24.21
_diffrn_reflns_theta_min 1.53
_diffrn_standards_decay_% 0
_diffrn_standards_interval_count 0
_diffrn_standards_interval_time 0
_diffrn_standards_number 0
_exptl_absorpt_coefficient_mu 0.519
_exptl_absorpt_correction_T_max 1.000
_exptl_absorpt_correction_T_min 0.809
_exptl_absorpt_correction_type multi-scan
_exptl_absorpt_process_details
;
SADABS (Sheldrick, 2002).  University of Gottingen, Germany.
;
_exptl_crystal_colour 'dark red'
_exptl_crystal_density_diffrn 1.588
_exptl_crystal_density_method 'not measured'
_exptl_crystal_description plate
_exptl_crystal_F_000 4496
_exptl_crystal_recrystallization_method 'Re-crystallisation from solvent: methanol/1,2-dichloroethane'
_exptl_crystal_size_max 0.10
_exptl_crystal_size_mid 0.10
_exptl_crystal_size_min 0.03
_refine_diff_density_max 0.728
_refine_diff_density_min -0.983
_refine_diff_density_rms 0.087
_refine_ls_extinction_method none
_refine_ls_goodness_of_fit_ref 1.024
_refine_ls_hydrogen_treatment constr
_refine_ls_matrix_type full
_refine_ls_number_parameters 1402
_refine_ls_number_reflns 16170
_refine_ls_number_restraints 30
_refine_ls_restrained_S_all 1.032
_refine_ls_R_factor_all 0.0856
_refine_ls_R_factor_gt 0.0637
_refine_ls_shift/su_max 0.001
_refine_ls_shift/su_mean 0.000
_refine_ls_structure_factor_coef Fsqd
_refine_ls_weighting_details 'calc w=1/[\s^2^(Fo^2^)+(0.1045P)^2^+5.4211P] where P=(Fo^2^+2Fc^2^)/3'
_refine_ls_weighting_scheme calc
_refine_ls_wR_factor_gt 0.1646
_refine_ls_wR_factor_ref 0.1819
_reflns_number_gt 12179
_reflns_number_total 16170
_reflns_threshold_expression >2sigma(I)
_cod_data_source_file c6ce00163g2.cif
_cod_data_source_block rk119b
_cod_depositor_comments 'Adding full bibliography for 7224614--7224625.cif.'
_cod_original_sg_symbol_H-M 'P 21/c'
_cod_database_code 7224621

loop_
_symmetry_equiv_pos_as_xyz
'x, y, z'
'-x, y+1/2, -z+1/2'
'-x, -y, -z'
'x, -y-1/2, z-1/2'

loop_
_atom_site_label
_atom_site_type_symbol
_atom_site_fract_x
_atom_site_fract_y
_atom_site_fract_z
_atom_site_U_iso_or_equiv
_atom_site_adp_type
_atom_site_occupancy
_atom_site_symmetry_multiplicity
_atom_site_calc_flag
_atom_site_refinement_flags
_atom_site_disorder_assembly
_atom_site_disorder_group
Fe1A Fe 0.98910(2) 0.70938(2) 0.78997(3) 0.02834(14) Uani 1 1 d . . .
C2A C 1.08867(15) 0.75603(16) 0.8868(2) 0.0321(8) Uani 1 1 d . . .
N3A N 1.04417(12) 0.77681(13) 0.83169(17) 0.0320(7) Uani 1 1 d . . .
C4A C 1.04238(16) 0.83913(16) 0.8155(2) 0.0358(8) Uani 1 1 d . . .
H4A H 1.0123 0.8546 0.7763 0.043 Uiso 1 1 calc R . .
C5A C 1.08269(16) 0.88159(17) 0.8536(2) 0.0384(9) Uani 1 1 d . . .
H5A H 1.0801 0.9249 0.8400 0.046 Uiso 1 1 calc R . .
C6A C 1.12624(16) 0.86062(17) 0.9111(2) 0.0372(8) Uani 1 1 d . . .
H6A H 1.1535 0.8893 0.9384 0.045 Uiso 1 1 calc R . .
C7A C 1.12972(15) 0.79598(17) 0.9288(2) 0.0342(8) Uani 1 1 d . . .
C8A C 1.09001(15) 0.68866(17) 0.8991(2) 0.0323(8) Uani 1 1 d . . .
N9A N 1.04864(12) 0.65491(13) 0.85200(16) 0.0306(6) Uani 1 1 d . . .
C10A C 1.04855(16) 0.59211(16) 0.8619(2) 0.0345(8) Uani 1 1 d . . .
H10A H 1.0205 0.5678 0.8289 0.041 Uiso 1 1 calc R . .
C11A C 1.08818(16) 0.56110(18) 0.9189(2) 0.0426(9) Uani 1 1 d . . .
H11A H 1.0864 0.5167 0.9247 0.051 Uiso 1 1 calc R . .
C12A C 1.12999(17) 0.59581(18) 0.9669(2) 0.0435(9) Uani 1 1 d . . .
H12A H 1.1571 0.5756 1.0059 0.052 Uiso 1 1 calc R . .
C13A C 1.13162(15) 0.66118(17) 0.9568(2) 0.0356(8) Uani 1 1 d . . .
C14A C 1.17330(15) 0.76865(17) 0.9907(2) 0.0334(8) Uani 1 1 d . . .
N15A N 1.20963(13) 0.80809(15) 1.03494(18) 0.0397(7) Uani 1 1 d . . .
C16A C 1.24816(17) 0.78174(19) 1.0933(2) 0.0423(9) Uani 1 1 d . . .
C17A C 1.25027(16) 0.7147(2) 1.1049(2) 0.0412(9) Uani 1 1 d . . .
N18A N 1.21292(13) 0.67539(15) 1.06004(18) 0.0400(7) Uani 1 1 d . . .
C19A C 1.17454(15) 0.70172(17) 1.0040(2) 0.0359(8) Uani 1 1 d . . .
C20A C 1.28605(19) 0.8211(2) 1.1452(3) 0.0570(12) Uani 1 1 d . . .
H20A H 1.2849 0.8655 1.1383 0.068 Uiso 1 1 calc R . .
C21A C 1.3238(2) 0.7952(2) 1.2045(3) 0.0610(13) Uani 1 1 d . . .
H21A H 1.3488 0.8218 1.2391 0.073 Uiso 1 1 calc R . .
C22A C 1.32668(18) 0.7293(3) 1.2155(2) 0.0549(12) Uani 1 1 d . . .
H22A H 1.3534 0.7124 1.2577 0.066 Uiso 1 1 calc R . .
C23A C 1.29195(17) 0.6893(2) 1.1668(2) 0.0460(10) Uani 1 1 d . . .
H23A H 1.2954 0.6451 1.1740 0.055 Uiso 1 1 calc R . .
C24A C 0.94272(14) 0.62121(15) 0.67460(18) 0.0279(7) Uani 1 1 d . . .
N25A N 0.93871(12) 0.63903(13) 0.74579(16) 0.0293(6) Uani 1 1 d . . .
C26A C 0.90065(15) 0.60827(16) 0.7740(2) 0.0332(8) Uani 1 1 d . . .
H26A H 0.8976 0.6186 0.8237 0.040 Uiso 1 1 calc R . .
C27A C 0.86531(15) 0.56178(17) 0.7336(2) 0.0347(8) Uani 1 1 d . . .
H27A H 0.8386 0.5420 0.7557 0.042 Uiso 1 1 calc R . .
C28A C 0.86897(15) 0.54456(16) 0.6621(2) 0.0339(8) Uani 1 1 d . . .
H28A H 0.8445 0.5137 0.6338 0.041 Uiso 1 1 calc R . .
C29A C 0.91006(14) 0.57405(15) 0.63196(19) 0.0293(7) Uani 1 1 d . . .
C30A C 0.98478(14) 0.65478(15) 0.64691(19) 0.0289(7) Uani 1 1 d . . .
N31A N 1.01408(12) 0.69945(13) 0.69511(17) 0.0316(7) Uani 1 1 d . . .
C32A C 1.05345(17) 0.73180(18) 0.6712(2) 0.0407(9) Uani 1 1 d . . .
H32A H 1.0756 0.7616 0.7045 0.049 Uiso 1 1 calc R . .
C33A C 1.06325(17) 0.72320(18) 0.5984(2) 0.0431(9) Uani 1 1 d . . .
H33A H 1.0903 0.7484 0.5828 0.052 Uiso 1 1 calc R . .
C34A C 1.03328(16) 0.67791(18) 0.5501(2) 0.0388(9) Uani 1 1 d . . .
H34A H 1.0398 0.6712 0.5013 0.047 Uiso 1 1 calc R . .
C35A C 0.99316(14) 0.64229(16) 0.57467(19) 0.0297(7) Uani 1 1 d . . .
C36A C 0.91939(14) 0.55793(15) 0.55760(19) 0.0302(7) Uani 1 1 d . . .
N37A N 0.88991(13) 0.51052(13) 0.51941(17) 0.0337(7) Uani 1 1 d . . .
C38A C 0.89906(16) 0.49643(16) 0.4508(2) 0.0352(8) Uani 1 1 d . . .
C39A C 0.93823(16) 0.53215(17) 0.4204(2) 0.0367(9) Uani 1 1 d . . .
N40A N 0.96874(13) 0.57979(14) 0.46039(16) 0.0344(7) Uani 1 1 d . . .
C41A C 0.95995(15) 0.59244(16) 0.52842(19) 0.0311(8) Uani 1 1 d . . .
C42A C 0.86895(18) 0.44601(18) 0.4077(2) 0.0420(9) Uani 1 1 d . . .
H42A H 0.8438 0.4214 0.4279 0.050 Uiso 1 1 calc R . .
C43A C 0.87624(19) 0.43297(19) 0.3370(2) 0.0468(10) Uani 1 1 d . . .
H43A H 0.8560 0.3994 0.3083 0.056 Uiso 1 1 calc R . .
C44A C 0.91364(19) 0.4691(2) 0.3065(2) 0.0501(11) Uani 1 1 d . . .
H44A H 0.9174 0.4598 0.2569 0.060 Uiso 1 1 calc R . .
C45A C 0.94472(18) 0.51710(18) 0.3465(2) 0.0418(9) Uani 1 1 d . . .
H45A H 0.9703 0.5401 0.3254 0.050 Uiso 1 1 calc R . .
C46A C 0.91381(14) 0.76158(15) 0.86769(19) 0.0278(7) Uani 1 1 d . . .
N47A N 0.95503(12) 0.71711(13) 0.87742(16) 0.0288(6) Uani 1 1 d . . .
C48A C 0.96429(16) 0.68264(16) 0.94167(19) 0.0323(8) Uani 1 1 d . . .
H48A H 0.9929 0.6516 0.9501 0.039 Uiso 1 1 calc R . .
C49A C 0.93391(16) 0.69047(17) 0.9961(2) 0.0358(8) Uani 1 1 d . . .
H49A H 0.9411 0.6640 1.0395 0.043 Uiso 1 1 calc R . .
C50A C 0.89340(16) 0.73666(17) 0.9870(2) 0.0355(8) Uani 1 1 d . . .
H50A H 0.8728 0.7429 1.0243 0.043 Uiso 1 1 calc R . .
C51A C 0.88313(14) 0.77436(16) 0.92152(19) 0.0292(7) Uani 1 1 d . . .
C52A C 0.90197(14) 0.79457(15) 0.79577(19) 0.0289(7) Uani 1 1 d . . .
N53A N 0.93174(12) 0.77387(13) 0.74650(16) 0.0297(6) Uani 1 1 d . . .
C54A C 0.92190(16) 0.80320(18) 0.6786(2) 0.0377(9) Uani 1 1 d . . .
H54A H 0.9418 0.7896 0.6429 0.045 Uiso 1 1 calc R . .
C55A C 0.88383(17) 0.85260(19) 0.6589(2) 0.0426(9) Uani 1 1 d . . .
H55A H 0.8786 0.8720 0.6106 0.051 Uiso 1 1 calc R . .
C56A C 0.85386(16) 0.87351(18) 0.7085(2) 0.0379(8) Uani 1 1 d . . .
H56A H 0.8281 0.9074 0.6954 0.045 Uiso 1 1 calc R . .
C57A C 0.86255(14) 0.84316(16) 0.7796(2) 0.0300(7) Uani 1 1 d . . .
C58A C 0.84215(14) 0.82581(16) 0.90645(19) 0.0314(8) Uani 1 1 d . . .
N59A N 0.81550(13) 0.83958(14) 0.95993(17) 0.0358(7) Uani 1 1 d . . .
C60A C 0.78050(16) 0.88971(18) 0.9471(2) 0.0372(8) Uani 1 1 d . . .
C61A C 0.77265(15) 0.92632(17) 0.8787(2) 0.0352(8) Uani 1 1 d . . .
N62A N 0.79826(12) 0.91010(13) 0.82315(18) 0.0348(7) Uani 1 1 d . . .
C63A C 0.83249(14) 0.86097(16) 0.8367(2) 0.0312(8) Uani 1 1 d . . .
C64A C 0.75280(17) 0.9081(2) 1.0043(2) 0.0444(10) Uani 1 1 d . . .
H64A H 0.7564 0.8836 1.0489 0.053 Uiso 1 1 calc R . .
C65A C 0.72132(18) 0.9614(2) 0.9934(3) 0.0514(11) Uani 1 1 d . . .
H65A H 0.7034 0.9742 1.0316 0.062 Uiso 1 1 calc R . .
C66A C 0.71434(18) 0.9986(2) 0.9274(3) 0.0510(11) Uani 1 1 d . . .
H66A H 0.6925 1.0360 0.9224 0.061 Uiso 1 1 calc R . .
C67A C 0.73888(17) 0.98143(18) 0.8701(2) 0.0438(9) Uani 1 1 d . . .
H67A H 0.7333 1.0061 0.8253 0.053 Uiso 1 1 calc R . .
Fe1B Fe 0.52621(2) 0.71061(2) 0.68025(3) 0.03415(15) Uani 1 1 d . . .
C2B C 0.42972(15) 0.65696(17) 0.5849(2) 0.0352(8) Uani 1 1 d . . .
N3B N 0.47437(12) 0.63937(14) 0.64220(18) 0.0358(7) Uani 1 1 d . . .
C4B C 0.48339(17) 0.57735(19) 0.6532(3) 0.0453(10) Uani 1 1 d . . .
H4B H 0.5123 0.5638 0.6951 0.054 Uiso 1 1 calc R . .
C5B C 0.45197(17) 0.5319(2) 0.6056(3) 0.0507(11) Uani 1 1 d . . .
H5B H 0.4604 0.4885 0.6147 0.061 Uiso 1 1 calc R . .
C6B C 0.40870(17) 0.54987(19) 0.5454(3) 0.0457(10) Uani 1 1 d . . .
H6B H 0.3882 0.5194 0.5113 0.055 Uiso 1 1 calc R . .
C7B C 0.39576(15) 0.61412(18) 0.5359(2) 0.0379(9) Uani 1 1 d . . .
C8B C 0.42087(16) 0.72416(17) 0.5768(2) 0.0352(8) Uani 1 1 d . . .
N9B N 0.45999(13) 0.76069(14) 0.62306(17) 0.0353(7) Uani 1 1 d . . .
C10B C 0.45009(16) 0.82325(17) 0.6219(2) 0.0370(8) Uani 1 1 d . . .
H10B H 0.4762 0.8497 0.6552 0.044 Uiso 1 1 calc R . .
C11B C 0.40304(16) 0.85081(18) 0.5739(2) 0.0385(9) Uani 1 1 d . . .
H11B H 0.3975 0.8950 0.5758 0.046 Uiso 1 1 calc R . .
C12B C 0.36442(16) 0.81435(17) 0.5238(2) 0.0376(8) Uani 1 1 d . . .
H12B H 0.3326 0.8330 0.4906 0.045 Uiso 1 1 calc R . .
C13B C 0.37352(15) 0.74835(17) 0.5234(2) 0.0352(8) Uani 1 1 d . . .
C14B C 0.34843(15) 0.63845(17) 0.4759(2) 0.0371(8) Uani 1 1 d . . .
N15B N 0.31734(13) 0.59675(15) 0.42842(19) 0.0397(7) Uani 1 1 d . . .
C16B C 0.27509(16) 0.62000(18) 0.3733(2) 0.0390(9) Uani 1 1 d . . .
C17B C 0.26352(16) 0.68665(18) 0.3673(2) 0.0368(8) Uani 1 1 d . . .
N18B N 0.29493(13) 0.72815(15) 0.41679(17) 0.0367(7) Uani 1 1 d . . .
C19B C 0.33732(15) 0.70449(17) 0.4709(2) 0.0350(8) Uani 1 1 d . . .
C20B C 0.24164(16) 0.57851(19) 0.3185(2) 0.0428(9) Uani 1 1 d . . .
H20B H 0.2487 0.5345 0.3214 0.051 Uiso 1 1 calc R . .
C21B C 0.19937(17) 0.6023(2) 0.2616(2) 0.0442(9) Uani 1 1 d . . .
H21B H 0.1773 0.5744 0.2255 0.053 Uiso 1 1 calc R . .
C22B C 0.18816(16) 0.66843(19) 0.2560(2) 0.0398(9) Uani 1 1 d . . .
H22B H 0.1589 0.6839 0.2159 0.048 Uiso 1 1 calc R . .
C23B C 0.21865(16) 0.70979(19) 0.3071(2) 0.0404(9) Uani 1 1 d . . .
H23B H 0.2103 0.7536 0.3031 0.049 Uiso 1 1 calc R . .
C24B C 0.60705(15) 0.79212(16) 0.6441(2) 0.0330(8) Uani 1 1 d . . .
N25B N 0.57790(13) 0.78448(14) 0.69841(18) 0.0362(7) Uani 1 1 d . . .
C26B C 0.58880(17) 0.82548(18) 0.7563(2) 0.0407(9) Uani 1 1 d . . .
H26B H 0.5690 0.8212 0.7947 0.049 Uiso 1 1 calc R . .
C27B C 0.62783(17) 0.87398(19) 0.7628(2) 0.0439(9) Uani 1 1 d . . .
H27B H 0.6338 0.9020 0.8047 0.053 Uiso 1 1 calc R . .
C28B C 0.65778(16) 0.88132(18) 0.7085(2) 0.0384(9) Uani 1 1 d . . .
H28B H 0.6850 0.9137 0.7131 0.046 Uiso 1 1 calc R . .
C29B C 0.64724(15) 0.83992(16) 0.6463(2) 0.0334(8) Uani 1 1 d . . .
C30B C 0.59530(15) 0.74609(17) 0.5835(2) 0.0343(8) Uani 1 1 d . . .
N31B N 0.55572(13) 0.70199(15) 0.58797(18) 0.0381(7) Uani 1 1 d . . .
C32B C 0.54494(18) 0.6574(2) 0.5327(2) 0.0469(10) Uani 1 1 d . . .
H32B H 0.5173 0.6264 0.5338 0.056 Uiso 1 1 calc R . .
C33B C 0.57257(19) 0.6549(2) 0.4745(3) 0.0540(11) Uani 1 1 d . . .
H33B H 0.5637 0.6228 0.4371 0.065 Uiso 1 1 calc R . .
C34B C 0.61268(18) 0.69918(19) 0.4713(2) 0.0454(10) Uani 1 1 d . . .
H34B H 0.6321 0.6976 0.4323 0.054 Uiso 1 1 calc R . .
C35B C 0.62441(15) 0.74660(17) 0.5265(2) 0.0358(8) Uani 1 1 d . . .
C36B C 0.67694(15) 0.84303(17) 0.5852(2) 0.0339(8) Uani 1 1 d . . .
N37B N 0.71324(13) 0.88954(14) 0.58555(17) 0.0358(7) Uani 1 1 d . . .
C38B C 0.74010(16) 0.88991(17) 0.5282(2) 0.0369(8) Uani 1 1 d . . .
C39B C 0.73038(16) 0.84130(18) 0.4716(2) 0.0386(9) Uani 1 1 d . . .
N40B N 0.69234(13) 0.79494(14) 0.47114(18) 0.0375(7) Uani 1 1 d . . .
C41B C 0.66609(15) 0.79569(17) 0.5263(2) 0.0339(8) Uani 1 1 d . . .
C42B C 0.77821(17) 0.93910(18) 0.5241(2) 0.0433(9) Uani 1 1 d . . .
H42B H 0.7843 0.9723 0.5602 0.052 Uiso 1 1 calc R . .
C43B C 0.80625(18) 0.93832(19) 0.4674(3) 0.0485(10) Uani 1 1 d . . .
H43B H 0.8323 0.9709 0.4653 0.058 Uiso 1 1 calc R . .
C44B C 0.79718(18) 0.8900(2) 0.4121(3) 0.0483(10) Uani 1 1 d . . .
H44B H 0.8170 0.8906 0.3734 0.058 Uiso 1 1 calc R . .
C45B C 0.76022(17) 0.84266(19) 0.4140(2) 0.0434(9) Uani 1 1 d . . .
H45B H 0.7544 0.8104 0.3766 0.052 Uiso 1 1 calc R . .
C46B C 0.52969(14) 0.67045(16) 0.8297(2) 0.0332(8) Uani 1 1 d . . .
N47B N 0.50421(13) 0.71554(14) 0.77847(18) 0.0356(7) Uani 1 1 d . . .
C48B C 0.46644(16) 0.75278(18) 0.7992(2) 0.0390(9) Uani 1 1 d . . .
H48B H 0.4491 0.7853 0.7655 0.047 Uiso 1 1 calc R . .
C49B C 0.45156(17) 0.74582(19) 0.8679(2) 0.0434(9) Uani 1 1 d . . .
H49B H 0.4255 0.7741 0.8808 0.052 Uiso 1 1 calc R . .
C50B C 0.47446(16) 0.69826(17) 0.9169(2) 0.0379(9) Uani 1 1 d . . .
H50B H 0.4627 0.6915 0.9622 0.045 Uiso 1 1 calc R . .
C51B C 0.51559(15) 0.65979(17) 0.8986(2) 0.0338(8) Uani 1 1 d . . .
C52B C 0.57419(15) 0.63585(17) 0.8086(2) 0.0341(8) Uani 1 1 d . . .
N53B N 0.58470(12) 0.65291(15) 0.74062(18) 0.0367(7) Uani 1 1 d . . .
C54B C 0.62820(16) 0.62481(19) 0.7221(2) 0.0411(9) Uani 1 1 d . . .
H54B H 0.6370 0.6362 0.6759 0.049 Uiso 1 1 calc R . .
C55B C 0.66111(17) 0.5793(2) 0.7681(2) 0.0453(10) Uani 1 1 d . . .
H55B H 0.6921 0.5614 0.7532 0.054 Uiso 1 1 calc R . .
C56B C 0.64935(17) 0.56036(19) 0.8342(2) 0.0428(9) Uani 1 1 d . . .
H56B H 0.6709 0.5283 0.8643 0.051 Uiso 1 1 calc R . .
C57B C 0.60433(15) 0.58945(17) 0.8570(2) 0.0363(8) Uani 1 1 d . . .
C58B C 0.54363(15) 0.60848(16) 0.9479(2) 0.0332(8) Uani 1 1 d . . .
N59B N 0.52612(13) 0.59472(13) 1.00961(17) 0.0351(7) Uani 1 1 d . . .
C60B C 0.55264(16) 0.54637(16) 1.0537(2) 0.0368(8) Uani 1 1 d . . .
C61B C 0.59832(16) 0.51389(17) 1.0351(2) 0.0387(9) Uani 1 1 d . . .
N62B N 0.61523(13) 0.52740(14) 0.97039(18) 0.0380(7) Uani 1 1 d . . .
C63B C 0.58805(15) 0.57381(17) 0.9270(2) 0.0362(8) Uani 1 1 d . . .
C64B C 0.53497(18) 0.52846(17) 1.1195(2) 0.0429(9) Uani 1 1 d . . .
H64B H 0.5037 0.5486 1.1312 0.051 Uiso 1 1 calc R . .
C65B C 0.56318(19) 0.48220(18) 1.1658(2) 0.0491(10) Uani 1 1 d . . .
H65B H 0.5515 0.4704 1.2099 0.059 Uiso 1 1 calc R . .
C66B C 0.61002(19) 0.45146(19) 1.1484(3) 0.0504(11) Uani 1 1 d . . .
H66B H 0.6295 0.4199 1.1816 0.061 Uiso 1 1 calc R . .
C67B C 0.62724(18) 0.46654(18) 1.0850(2) 0.0453(10) Uani 1 1 d . . .
H67B H 0.6584 0.4455 1.0742 0.054 Uiso 1 1 calc R . .
Cl68 Cl 0.22435(5) 0.59637(5) 0.84043(6) 0.0495(3) Uani 1 1 d . . .
O69 O 0.25050(13) 0.60253(15) 0.92049(17) 0.0568(8) Uani 1 1 d . . .
O70 O 0.26369(16) 0.6051(2) 0.7966(2) 0.0960(14) Uani 1 1 d . . .
O71 O 0.17952(13) 0.64191(13) 0.81743(17) 0.0524(7) Uani 1 1 d . . .
O72 O 0.20084(18) 0.53431(15) 0.8264(2) 0.0804(11) Uani 1 1 d . . .
Cl7A Cl 0.57349(13) 0.43115(15) 0.68132(18) 0.0530(9) Uiso 0.50 1 d PD A 1
O74A O 0.5372(4) 0.4416(5) 0.7347(5) 0.089(3) Uiso 0.50 1 d PD A 1
O75A O 0.6227(4) 0.3987(5) 0.7197(7) 0.120(4) Uiso 0.50 1 d PD A 1
O76A O 0.5848(4) 0.4891(4) 0.6485(5) 0.073(3) Uiso 0.50 1 d PD A 1
O77A O 0.5416(4) 0.3979(5) 0.6187(5) 0.105(3) Uiso 0.50 1 d PD A 1
Cl7B Cl 0.5617(3) 0.4228(3) 0.6914(4) 0.0387(17) Uiso 0.25 1 d PD B 2
O74B O 0.5104(4) 0.4105(5) 0.7072(7) 0.044(3) Uiso 0.25 1 d PD B 2
O75B O 0.6055(6) 0.4027(8) 0.7643(8) 0.093(5) Uiso 0.25 1 d PD B 2
O76B O 0.5793(7) 0.4849(6) 0.6828(10) 0.079(5) Uiso 0.25 1 d PD B 2
O77B O 0.5730(8) 0.3772(7) 0.6380(9) 0.103(6) Uiso 0.25 1 d PD B 2
Cl7C Cl 0.5609(3) 0.4305(3) 0.7089(4) 0.051(2) Uiso 0.25 1 d PD C 3
O74C O 0.5513(5) 0.4654(5) 0.7643(6) 0.043(3) Uiso 0.25 1 d PD C 3
O75C O 0.6063(4) 0.3834(5) 0.7238(6) 0.033(3) Uiso 0.25 1 d PD C 3
O76C O 0.5740(7) 0.4747(7) 0.6474(9) 0.062(5) Uiso 0.25 1 d PD C 3
O77C O 0.5142(5) 0.3934(6) 0.6648(8) 0.069(4) Uiso 0.25 1 d PD C 3
Cl78 Cl 0.95945(5) 0.43663(5) 0.86873(6) 0.0521(3) Uani 1 1 d . . .
O79 O 1.00596(15) 0.43787(16) 0.9344(2) 0.0738(10) Uani 1 1 d . . .
O80 O 0.97794(14) 0.45931(15) 0.80331(19) 0.0614(8) Uani 1 1 d . . .
O81 O 0.91485(16) 0.47615(18) 0.8803(2) 0.0766(10) Uani 1 1 d . . .
O82 O 0.94063(18) 0.37280(16) 0.8553(2) 0.0842(12) Uani 1 1 d . . .
Cl83 Cl 0.76476(5) 0.69976(5) 0.69993(6) 0.0537(3) Uani 1 1 d . . .
O84 O 0.80736(13) 0.69968(15) 0.76915(18) 0.0570(8) Uani 1 1 d . . .
O85 O 0.7847(3) 0.7279(2) 0.6428(3) 0.133(2) Uani 1 1 d . . .
O86 O 0.71804(18) 0.7328(2) 0.7135(3) 0.1109(17) Uani 1 1 d . . .
O87 O 0.74759(13) 0.63530(16) 0.67914(19) 0.0631(9) Uani 1 1 d . . .

loop_
_atom_site_aniso_label
_atom_site_aniso_U_11
_atom_site_aniso_U_22
_atom_site_aniso_U_33
_atom_site_aniso_U_23
_atom_site_aniso_U_13
_atom_site_aniso_U_12
Fe1A 0.0309(3) 0.0284(3) 0.0272(3) -0.00238(19) 0.0100(2) 0.0007(2)
C2A 0.033(2) 0.0338(18) 0.0318(19) -0.0028(15) 0.0126(16) 0.0018(15)
N3A 0.0361(17) 0.0318(15) 0.0313(16) -0.0046(12) 0.0145(13) 0.0007(13)
C4A 0.041(2) 0.0303(18) 0.038(2) 0.0009(15) 0.0132(17) 0.0024(16)
C5A 0.044(2) 0.0274(18) 0.045(2) -0.0001(16) 0.0124(18) 0.0001(16)
C6A 0.043(2) 0.0327(19) 0.039(2) -0.0078(16) 0.0153(17) -0.0053(16)
C7A 0.032(2) 0.0371(19) 0.037(2) -0.0043(16) 0.0144(16) 0.0009(15)
C8A 0.034(2) 0.0350(18) 0.0315(18) -0.0039(15) 0.0139(16) 0.0005(15)
N9A 0.0314(16) 0.0306(15) 0.0312(15) -0.0044(12) 0.0103(13) -0.0006(12)
C10A 0.036(2) 0.0294(18) 0.039(2) -0.0059(15) 0.0113(16) 0.0000(15)
C11A 0.044(2) 0.0312(19) 0.052(2) 0.0002(17) 0.0112(19) 0.0034(17)
C12A 0.042(2) 0.041(2) 0.045(2) 0.0013(18) 0.0047(18) 0.0036(18)
C13A 0.033(2) 0.0344(19) 0.039(2) -0.0013(16) 0.0083(16) 0.0027(15)
C14A 0.032(2) 0.0379(19) 0.0322(19) -0.0056(15) 0.0120(16) -0.0008(16)
N15A 0.0360(18) 0.0420(17) 0.0407(18) -0.0089(14) 0.0091(15) -0.0022(14)
C16A 0.038(2) 0.047(2) 0.042(2) -0.0098(18) 0.0117(18) 0.0004(18)
C17A 0.034(2) 0.056(2) 0.036(2) -0.0029(18) 0.0125(17) 0.0016(18)
N18A 0.0338(18) 0.0463(19) 0.0391(18) -0.0014(15) 0.0071(14) 0.0027(14)
C19A 0.030(2) 0.040(2) 0.040(2) -0.0013(16) 0.0114(17) 0.0032(16)
C20A 0.046(3) 0.061(3) 0.058(3) -0.020(2) 0.003(2) 0.002(2)
C21A 0.048(3) 0.074(3) 0.053(3) -0.025(2) -0.002(2) 0.003(2)
C22A 0.039(2) 0.086(3) 0.038(2) -0.005(2) 0.0072(19) 0.003(2)
C23A 0.037(2) 0.062(3) 0.040(2) 0.003(2) 0.0120(18) 0.0023(19)
C24A 0.0298(18) 0.0282(17) 0.0253(17) 0.0023(13) 0.0065(14) 0.0059(14)
N25A 0.0302(16) 0.0287(14) 0.0310(15) -0.0001(12) 0.0112(13) 0.0037(12)
C26A 0.034(2) 0.0348(18) 0.0339(19) 0.0000(15) 0.0149(16) 0.0032(15)
C27A 0.031(2) 0.0361(19) 0.040(2) 0.0020(16) 0.0148(16) -0.0010(15)
C28A 0.034(2) 0.0303(18) 0.037(2) -0.0023(15) 0.0072(16) 0.0009(15)
C29A 0.0315(19) 0.0278(17) 0.0299(18) 0.0013(14) 0.0101(15) 0.0045(14)
C30A 0.0321(19) 0.0265(16) 0.0282(17) -0.0007(14) 0.0079(15) 0.0040(14)
N31A 0.0322(16) 0.0306(15) 0.0342(16) -0.0015(12) 0.0124(13) -0.0007(12)
C32A 0.043(2) 0.038(2) 0.046(2) -0.0069(17) 0.0210(19) -0.0090(18)
C33A 0.047(2) 0.037(2) 0.051(2) -0.0010(18) 0.023(2) -0.0071(18)
C34A 0.045(2) 0.041(2) 0.037(2) 0.0009(16) 0.0204(18) 0.0042(17)
C35A 0.0304(19) 0.0303(17) 0.0305(18) 0.0028(14) 0.0115(15) 0.0047(14)
C36A 0.0311(19) 0.0282(17) 0.0305(18) 0.0002(14) 0.0062(15) 0.0062(14)
N37A 0.0377(17) 0.0303(15) 0.0315(16) -0.0012(12) 0.0052(13) 0.0048(13)
C38A 0.043(2) 0.0310(18) 0.0287(18) -0.0010(15) 0.0023(16) 0.0089(16)
C39A 0.045(2) 0.0342(19) 0.0284(18) 0.0006(15) 0.0049(16) 0.0138(17)
N40A 0.0402(18) 0.0368(16) 0.0277(15) 0.0023(13) 0.0113(13) 0.0085(14)
C41A 0.034(2) 0.0324(18) 0.0269(17) 0.0035(14) 0.0082(15) 0.0097(15)
C42A 0.050(2) 0.034(2) 0.037(2) 0.0000(16) 0.0025(18) 0.0081(17)
C43A 0.062(3) 0.037(2) 0.034(2) -0.0067(17) -0.0005(19) 0.0106(19)
C44A 0.067(3) 0.050(2) 0.030(2) -0.0055(18) 0.006(2) 0.018(2)
C45A 0.052(2) 0.045(2) 0.0301(19) -0.0012(17) 0.0116(18) 0.0112(18)
C46A 0.0297(18) 0.0294(17) 0.0242(17) -0.0031(13) 0.0064(14) -0.0024(14)
N47A 0.0290(16) 0.0294(14) 0.0288(15) -0.0037(12) 0.0083(12) 0.0005(12)
C48A 0.039(2) 0.0306(17) 0.0266(17) 0.0002(14) 0.0076(15) 0.0026(15)
C49A 0.046(2) 0.0358(19) 0.0258(18) 0.0020(15) 0.0092(16) 0.0019(17)
C50A 0.040(2) 0.041(2) 0.0281(18) -0.0024(15) 0.0129(16) 0.0001(17)
C51A 0.0297(19) 0.0318(17) 0.0266(17) -0.0047(14) 0.0080(14) -0.0002(14)
C52A 0.0286(18) 0.0302(17) 0.0284(18) -0.0037(14) 0.0079(15) -0.0033(14)
N53A 0.0316(16) 0.0317(15) 0.0270(15) -0.0021(12) 0.0093(12) -0.0004(12)
C54A 0.044(2) 0.044(2) 0.0281(18) 0.0031(16) 0.0141(17) 0.0071(17)
C55A 0.052(2) 0.049(2) 0.0293(19) 0.0104(17) 0.0136(18) 0.0073(19)
C56A 0.042(2) 0.038(2) 0.035(2) 0.0028(16) 0.0107(17) 0.0066(17)
C57A 0.0303(19) 0.0282(17) 0.0314(18) -0.0021(14) 0.0073(15) -0.0003(14)
C58A 0.0299(19) 0.0357(19) 0.0300(18) -0.0045(15) 0.0101(15) -0.0007(15)
N59A 0.0345(17) 0.0401(17) 0.0334(16) -0.0045(13) 0.0097(14) 0.0037(14)
C60A 0.034(2) 0.040(2) 0.039(2) -0.0117(16) 0.0112(17) 0.0004(16)
C61A 0.031(2) 0.0351(19) 0.039(2) -0.0062(16) 0.0081(16) -0.0022(15)
N62A 0.0322(17) 0.0318(15) 0.0407(17) -0.0032(13) 0.0094(14) 0.0022(13)
C63A 0.0297(19) 0.0306(18) 0.0327(18) -0.0046(14) 0.0067(15) -0.0015(14)
C64A 0.041(2) 0.055(2) 0.038(2) -0.0074(18) 0.0124(18) 0.0069(19)
C65A 0.047(3) 0.060(3) 0.053(3) -0.012(2) 0.023(2) 0.011(2)
C66A 0.051(3) 0.041(2) 0.062(3) -0.008(2) 0.016(2) 0.0135(19)
C67A 0.050(2) 0.034(2) 0.049(2) -0.0031(17) 0.016(2) 0.0021(17)
Fe1B 0.0312(3) 0.0374(3) 0.0340(3) 0.0015(2) 0.0082(2) -0.0033(2)
C2B 0.0288(19) 0.0378(19) 0.040(2) 0.0081(16) 0.0107(16) -0.0020(16)
N3B 0.0312(17) 0.0349(16) 0.0421(18) 0.0048(14) 0.0104(14) -0.0038(13)
C4B 0.041(2) 0.042(2) 0.051(2) 0.0041(19) 0.0092(19) 0.0008(18)
C5B 0.040(2) 0.037(2) 0.070(3) 0.004(2) 0.003(2) -0.0016(18)
C6B 0.037(2) 0.037(2) 0.060(3) 0.0027(19) 0.006(2) -0.0075(17)
C7B 0.032(2) 0.038(2) 0.044(2) 0.0054(17) 0.0101(17) -0.0036(16)
C8B 0.038(2) 0.0340(19) 0.036(2) 0.0023(15) 0.0141(17) -0.0081(16)
N9B 0.0368(17) 0.0358(16) 0.0337(16) 0.0024(13) 0.0096(14) -0.0063(13)
C10B 0.041(2) 0.0359(19) 0.0347(19) 0.0006(16) 0.0112(17) -0.0051(16)
C11B 0.047(2) 0.0327(19) 0.038(2) 0.0031(16) 0.0148(18) -0.0041(17)
C12B 0.040(2) 0.038(2) 0.035(2) 0.0060(16) 0.0093(17) -0.0008(17)
C13B 0.032(2) 0.039(2) 0.035(2) 0.0079(16) 0.0104(16) -0.0035(16)
C14B 0.034(2) 0.0355(19) 0.043(2) 0.0034(16) 0.0118(17) -0.0068(16)
N15B 0.0347(18) 0.0397(17) 0.0437(18) 0.0030(14) 0.0078(15) -0.0081(14)
C16B 0.031(2) 0.044(2) 0.043(2) 0.0036(17) 0.0114(17) -0.0068(16)
C17B 0.035(2) 0.041(2) 0.036(2) 0.0029(16) 0.0125(17) -0.0053(16)
N18B 0.0345(17) 0.0407(17) 0.0359(17) 0.0038(14) 0.0108(14) -0.0022(14)
C19B 0.028(2) 0.042(2) 0.036(2) 0.0057(16) 0.0101(16) -0.0056(16)
C20B 0.040(2) 0.039(2) 0.048(2) 0.0001(18) 0.0079(19) -0.0078(17)
C21B 0.039(2) 0.048(2) 0.046(2) -0.0016(18) 0.0110(19) -0.0083(18)
C22B 0.028(2) 0.053(2) 0.038(2) 0.0030(18) 0.0088(16) -0.0014(17)
C23B 0.037(2) 0.048(2) 0.039(2) 0.0040(17) 0.0141(18) -0.0001(17)
C24B 0.0296(19) 0.0371(19) 0.0315(19) 0.0018(15) 0.0062(15) 0.0001(15)
N25B 0.0335(17) 0.0415(17) 0.0337(17) 0.0014(13) 0.0085(14) -0.0025(13)
C26B 0.044(2) 0.045(2) 0.034(2) -0.0054(17) 0.0102(17) -0.0057(18)
C27B 0.048(2) 0.046(2) 0.037(2) -0.0065(17) 0.0095(18) -0.0028(19)
C28B 0.037(2) 0.037(2) 0.040(2) 0.0006(16) 0.0048(17) -0.0038(16)
C29B 0.031(2) 0.0335(18) 0.0338(19) 0.0034(15) 0.0052(15) 0.0036(15)
C30B 0.030(2) 0.0377(19) 0.0339(19) 0.0030(15) 0.0057(16) -0.0012(15)
N31B 0.0360(18) 0.0406(17) 0.0381(17) -0.0024(14) 0.0101(14) -0.0064(14)
C32B 0.043(2) 0.049(2) 0.049(2) -0.0101(19) 0.0122(19) -0.0119(19)
C33B 0.059(3) 0.056(3) 0.049(3) -0.020(2) 0.018(2) -0.017(2)
C34B 0.045(2) 0.051(2) 0.042(2) -0.0072(18) 0.0144(19) -0.0050(19)
C35B 0.031(2) 0.039(2) 0.037(2) -0.0015(16) 0.0086(16) -0.0016(16)
C36B 0.030(2) 0.0332(18) 0.036(2) 0.0085(15) 0.0039(16) 0.0034(15)
N37B 0.0359(17) 0.0339(16) 0.0370(17) 0.0045(13) 0.0077(14) 0.0009(13)
C38B 0.035(2) 0.0353(19) 0.040(2) 0.0083(16) 0.0084(17) 0.0068(16)
C39B 0.038(2) 0.038(2) 0.041(2) 0.0060(17) 0.0123(17) 0.0033(17)
N40B 0.0378(18) 0.0367(17) 0.0386(18) 0.0018(13) 0.0103(15) 0.0023(14)
C41B 0.0291(19) 0.0387(19) 0.0334(19) 0.0042(15) 0.0069(16) 0.0029(15)
C42B 0.049(2) 0.036(2) 0.045(2) 0.0034(17) 0.0125(19) -0.0011(18)
C43B 0.051(3) 0.042(2) 0.056(3) 0.0111(19) 0.019(2) -0.0033(19)
C44B 0.052(3) 0.047(2) 0.053(3) 0.007(2) 0.025(2) 0.005(2)
C45B 0.046(2) 0.044(2) 0.045(2) 0.0021(18) 0.0191(19) 0.0037(18)
C46B 0.0249(18) 0.0327(18) 0.040(2) -0.0019(15) 0.0038(15) -0.0016(14)
N47B 0.0312(17) 0.0347(16) 0.0399(17) 0.0045(13) 0.0073(14) -0.0006(13)
C48B 0.036(2) 0.040(2) 0.042(2) 0.0032(17) 0.0117(17) 0.0049(17)
C49B 0.041(2) 0.049(2) 0.041(2) 0.0047(18) 0.0116(18) 0.0138(18)
C50B 0.039(2) 0.038(2) 0.038(2) 0.0044(16) 0.0133(17) 0.0030(17)
C51B 0.032(2) 0.0334(18) 0.0345(19) -0.0005(15) 0.0063(16) -0.0024(15)
C52B 0.0301(19) 0.0356(19) 0.035(2) -0.0046(15) 0.0052(16) -0.0033(15)
N53B 0.0307(17) 0.0408(17) 0.0391(17) -0.0035(14) 0.0097(14) -0.0024(13)
C54B 0.034(2) 0.048(2) 0.043(2) -0.0037(18) 0.0141(18) -0.0019(18)
C55B 0.034(2) 0.055(2) 0.049(2) -0.007(2) 0.0131(19) 0.0068(18)
C56B 0.039(2) 0.042(2) 0.046(2) -0.0029(18) 0.0067(18) 0.0070(17)
C57B 0.032(2) 0.0347(19) 0.040(2) -0.0043(16) 0.0046(16) -0.0004(15)
C58B 0.035(2) 0.0275(17) 0.0346(19) -0.0018(15) 0.0038(16) -0.0003(15)
N59B 0.0372(17) 0.0315(16) 0.0350(16) 0.0006(13) 0.0061(14) -0.0013(13)
C60B 0.041(2) 0.0274(17) 0.038(2) -0.0025(15) 0.0039(17) -0.0015(16)
C61B 0.045(2) 0.0282(18) 0.040(2) -0.0017(16) 0.0042(17) -0.0041(16)
N62B 0.0369(18) 0.0335(16) 0.0386(17) -0.0035(13) -0.0005(14) 0.0029(13)
C63B 0.036(2) 0.0319(18) 0.038(2) -0.0035(16) 0.0040(16) -0.0020(15)
C64B 0.052(2) 0.0325(19) 0.042(2) 0.0005(17) 0.0081(19) -0.0015(17)
C65B 0.065(3) 0.037(2) 0.042(2) 0.0076(18) 0.007(2) -0.008(2)
C66B 0.063(3) 0.033(2) 0.050(3) 0.0094(18) 0.005(2) 0.004(2)
C67B 0.048(2) 0.035(2) 0.048(2) 0.0006(18) 0.0019(19) 0.0041(18)
Cl68 0.0534(6) 0.0546(6) 0.0412(5) 0.0014(4) 0.0128(5) 0.0045(5)
O69 0.0530(19) 0.068(2) 0.0449(17) -0.0039(15) 0.0032(14) -0.0045(15)
O70 0.065(2) 0.156(4) 0.074(3) 0.048(3) 0.030(2) 0.030(3)
O71 0.0590(19) 0.0462(16) 0.0487(17) -0.0056(13) 0.0070(14) 0.0049(14)
O72 0.120(3) 0.0444(18) 0.061(2) -0.0031(16) -0.007(2) 0.0037(19)
Cl78 0.0582(7) 0.0375(5) 0.0527(6) 0.0003(4) -0.0017(5) -0.0022(5)
O79 0.070(2) 0.063(2) 0.071(2) 0.0064(18) -0.0146(19) -0.0015(17)
O80 0.077(2) 0.0473(17) 0.058(2) -0.0051(15) 0.0124(17) -0.0068(16)
O81 0.081(3) 0.082(3) 0.067(2) 0.0150(19) 0.018(2) 0.026(2)
O82 0.109(3) 0.053(2) 0.082(3) -0.0034(19) 0.008(2) -0.028(2)
Cl83 0.0553(7) 0.0526(6) 0.0479(6) 0.0062(5) 0.0026(5) 0.0002(5)
O84 0.0502(18) 0.0596(19) 0.0546(19) 0.0044(15) 0.0001(15) 0.0023(14)
O85 0.215(6) 0.115(4) 0.069(3) 0.012(3) 0.037(3) -0.077(4)
O86 0.078(3) 0.075(3) 0.157(5) -0.017(3) -0.014(3) 0.036(2)
O87 0.060(2) 0.066(2) 0.068(2) -0.0149(17) 0.0243(17) -0.0127(16)

loop_
_atom_type_symbol
_atom_type_description
_atom_type_scat_dispersion_real
_atom_type_scat_dispersion_imag
_atom_type_scat_source
C C 0.0033 0.0016 'International Tables Vol C Tables 4.2.6.8 and 6.1.1.4'
H H 0.0000 0.0000 'International Tables Vol C Tables 4.2.6.8 and 6.1.1.4'
N N 0.0061 0.0033 'International Tables Vol C Tables 4.2.6.8 and 6.1.1.4'
O O 0.0106 0.0060 'International Tables Vol C Tables 4.2.6.8 and 6.1.1.4'
Cl Cl 0.1484 0.1585 'International Tables Vol C Tables 4.2.6.8 and 6.1.1.4'
Fe Fe 0.3463 0.8444 'International Tables Vol C Tables 4.2.6.8 and 6.1.1.4'

loop_
_geom_angle_atom_site_label_1
_geom_angle_atom_site_label_2
_geom_angle_atom_site_label_3
_geom_angle
N47A Fe1A N31A 173.18(12)
N47A Fe1A N25A 92.37(11)
N31A Fe1A N25A 82.20(12)
N47A Fe1A N53A 82.09(11)
N31A Fe1A N53A 93.98(12)
N25A Fe1A N53A 92.54(12)
N47A Fe1A N9A 89.50(12)
N31A Fe1A N9A 95.10(12)
N25A Fe1A N9A 95.36(12)
N53A Fe1A N9A 168.69(12)
N47A Fe1A N3A 91.02(11)
N31A Fe1A N3A 94.60(12)
N25A Fe1A N3A 175.75(11)
N53A Fe1A N3A 90.46(12)
N9A Fe1A N3A 82.12(12)
N3A C2A C7A 123.3(3)
N3A C2A C8A 114.6(3)
C7A C2A C8A 122.0(3)
C4A N3A C2A 117.0(3)
C4A N3A Fe1A 129.6(3)
C2A N3A Fe1A 113.4(2)
N3A C4A C5A 122.8(4)
N3A C4A H4A 118.6
C5A C4A H4A 118.6
C6A C5A C4A 119.8(3)
C6A C5A H5A 120.1
C4A C5A H5A 120.1
C5A C6A C7A 118.8(4)
C5A C6A H6A 120.6
C7A C6A H6A 120.6
C2A C7A C6A 118.2(3)
C2A C7A C14A 118.3(3)
C6A C7A C14A 123.5(3)
N9A C8A C13A 123.3(3)
N9A C8A C2A 115.9(3)
C13A C8A C2A 120.8(3)
C10A N9A C8A 117.5(3)
C10A N9A Fe1A 128.9(3)
C8A N9A Fe1A 112.6(2)
N9A C10A C11A 122.7(3)
N9A C10A H10A 118.6
C11A C10A H10A 118.6
C12A C11A C10A 119.4(3)
C12A C11A H11A 120.3
C10A C11A H11A 120.3
C11A C12A C13A 119.0(4)
C11A C12A H12A 120.5
C13A C12A H12A 120.5
C12A C13A C8A 118.1(3)
C12A C13A C19A 123.0(3)
C8A C13A C19A 118.9(3)
N15A C14A C19A 122.1(3)
N15A C14A C7A 117.9(3)
C19A C14A C7A 120.0(3)
C14A N15A C16A 116.6(3)
N15A C16A C20A 119.7(4)
N15A C16A C17A 121.0(4)
C20A C16A C17A 119.2(4)
N18A C17A C23A 119.6(4)
N18A C17A C16A 121.7(4)
C23A C17A C16A 118.7(4)
C19A N18A C17A 116.9(3)
N18A C19A C14A 121.7(3)
N18A C19A C13A 118.5(3)
C14A C19A C13A 119.9(3)
C21A C20A C16A 120.0(5)
C21A C20A H20A 120.0
C16A C20A H20A 120.0
C20A C21A C22A 121.0(4)
C20A C21A H21A 119.5
C22A C21A H21A 119.5
C23A C22A C21A 121.5(4)
C23A C22A H22A 119.3
C21A C22A H22A 119.3
C22A C23A C17A 119.5(4)
C22A C23A H23A 120.3
C17A C23A H23A 120.3
N25A C24A C29A 123.8(3)
N25A C24A C30A 114.6(3)
C29A C24A C30A 121.6(3)
C26A N25A C24A 116.4(3)
C26A N25A Fe1A 129.6(2)
C24A N25A Fe1A 114.0(2)
N25A C26A C27A 123.0(3)
N25A C26A H26A 118.5
C27A C26A H26A 118.5
C28A C27A C26A 120.5(3)
C28A C27A H27A 119.7
C26A C27A H27A 119.7
C27A C28A C29A 118.0(3)
C27A C28A H28A 121.0
C29A C28A H28A 121.0
C24A C29A C28A 118.2(3)
C24A C29A C36A 118.7(3)
C28A C29A C36A 123.0(3)
N31A C30A C35A 123.6(3)
N31A C30A C24A 115.3(3)
C35A C30A C24A 121.1(3)
C32A N31A C30A 117.0(3)
C32A N31A Fe1A 129.1(3)
C30A N31A Fe1A 113.8(2)
N31A C32A C33A 122.7(4)
N31A C32A H32A 118.7
C33A C32A H32A 118.7
C34A C33A C32A 119.8(4)
C34A C33A H33A 120.1
C32A C33A H33A 120.1
C33A C34A C35A 118.5(3)
C33A C34A H34A 120.7
C35A C34A H34A 120.7
C34A C35A C30A 118.3(3)
C34A C35A C41A 122.8(3)
C30A C35A C41A 118.8(3)
N37A C36A C41A 122.0(3)
N37A C36A C29A 117.9(3)
C41A C36A C29A 120.1(3)
C36A N37A C38A 117.0(3)
N37A C38A C42A 119.4(4)
N37A C38A C39A 121.1(3)
C42A C38A C39A 119.5(3)
N40A C39A C45A 119.6(4)
N40A C39A C38A 121.4(3)
C45A C39A C38A 118.9(3)
C41A N40A C39A 116.8(3)
N40A C41A C36A 121.6(3)
N40A C41A C35A 118.8(3)
C36A C41A C35A 119.6(3)
C43A C42A C38A 119.9(4)
C43A C42A H42A 120.0
C38A C42A H42A 120.0
C42A C43A C44A 120.5(4)
C42A C43A H43A 119.7
C44A C43A H43A 119.7
C45A C44A C43A 121.8(4)
C45A C44A H44A 119.1
C43A C44A H44A 119.1
C44A C45A C39A 119.3(4)
C44A C45A H45A 120.4
C39A C45A H45A 120.4
N47A C46A C51A 123.7(3)
N47A C46A C52A 115.4(3)
C51A C46A C52A 120.9(3)
C48A N47A C46A 116.7(3)
C48A N47A Fe1A 129.5(2)
C46A N47A Fe1A 113.7(2)
N47A C48A C49A 123.1(3)
N47A C48A H48A 118.5
C49A C48A H48A 118.5
C50A C49A C48A 120.0(3)
C50A C49A H49A 120.0
C48A C49A H49A 120.0
C49A C50A C51A 118.7(3)
C49A C50A H50A 120.7
C51A C50A H50A 120.7
C46A C51A C50A 117.8(3)
C46A C51A C58A 118.5(3)
C50A C51A C58A 123.7(3)
N53A C52A C57A 123.9(3)
N53A C52A C46A 114.6(3)
C57A C52A C46A 121.5(3)
C54A N53A C52A 116.6(3)
C54A N53A Fe1A 129.2(2)
C52A N53A Fe1A 113.9(2)
N53A C54A C55A 122.7(3)
N53A C54A H54A 118.6
C55A C54A H54A 118.6
C56A C55A C54A 120.7(3)
C56A C55A H55A 119.6
C54A C55A H55A 119.6
C55A C56A C57A 118.0(3)
C55A C56A H56A 121.0
C57A C56A H56A 121.0
C52A C57A C56A 118.0(3)
C52A C57A C63A 119.1(3)
C56A C57A C63A 122.8(3)
N59A C58A C63A 121.7(3)
N59A C58A C51A 117.8(3)
C63A C58A C51A 120.5(3)
C58A N59A C60A 117.0(3)
N59A C60A C64A 119.1(4)
N59A C60A C61A 121.2(3)
C64A C60A C61A 119.6(3)
N62A C61A C67A 119.5(3)
N62A C61A C60A 121.2(3)
C67A C61A C60A 119.3(3)
C63A N62A C61A 116.8(3)
N62A C63A C58A 122.1(3)
N62A C63A C57A 118.7(3)
C58A C63A C57A 119.2(3)
C65A C64A C60A 118.6(4)
C65A C64A H64A 120.7
C60A C64A H64A 120.7
C64A C65A C66A 122.3(4)
C64A C65A H65A 118.8
C66A C65A H65A 118.8
C67A C66A C65A 120.8(4)
C67A C66A H66A 119.6
C65A C66A H66A 119.6
C66A C67A C61A 119.2(4)
C66A C67A H67A 120.4
C61A C67A H67A 120.4
N3B Fe1B N47B 93.38(12)
N3B Fe1B N25B 169.48(13)
N47B Fe1B N25B 96.52(13)
N3B Fe1B N31B 88.46(13)
N47B Fe1B N31B 174.10(13)
N25B Fe1B N31B 82.04(13)
N3B Fe1B N53B 92.30(13)
N47B Fe1B N53B 81.83(12)
N25B Fe1B N53B 92.62(13)
N31B Fe1B N53B 92.50(13)
N3B Fe1B N9B 81.48(12)
N47B Fe1B N9B 94.09(12)
N25B Fe1B N9B 94.24(12)
N31B Fe1B N9B 91.73(13)
N53B Fe1B N9B 172.38(12)
N3B C2B C7B 123.5(3)
N3B C2B C8B 114.8(3)
C7B C2B C8B 121.7(3)
C4B N3B C2B 117.0(3)
C4B N3B Fe1B 128.6(3)
C2B N3B Fe1B 112.6(2)
N3B C4B C5B 122.6(4)
N3B C4B H4B 118.7
C5B C4B H4B 118.7
C6B C5B C4B 120.3(4)
C6B C5B H5B 119.9
C4B C5B H5B 119.9
C5B C6B C7B 118.3(4)
C5B C6B H6B 120.9
C7B C6B H6B 120.9
C2B C7B C6B 118.1(4)
C2B C7B C14B 118.9(3)
C6B C7B C14B 123.0(4)
N9B C8B C13B 123.9(3)
N9B C8B C2B 115.8(3)
C13B C8B C2B 120.3(3)
C10B N9B C8B 117.1(3)
C10B N9B Fe1B 130.5(3)
C8B N9B Fe1B 112.4(2)
N9B C10B C11B 122.7(4)
N9B C10B H10B 118.6
C11B C10B H10B 118.6
C12B C11B C10B 120.6(3)
C12B C11B H11B 119.7
C10B C11B H11B 119.7
C11B C12B C13B 118.2(4)
C11B C12B H12B 120.9
C13B C12B H12B 120.9
C8B C13B C12B 117.3(3)
C8B C13B C19B 118.8(3)
C12B C13B C19B 123.9(3)
N15B C14B C19B 122.6(3)
N15B C14B C7B 117.9(3)
C19B C14B C7B 119.6(3)
C14B N15B C16B 116.9(3)
N15B C16B C20B 120.0(4)
N15B C16B C17B 121.2(4)
C20B C16B C17B 118.8(4)
N18B C17B C23B 119.3(3)
N18B C17B C16B 121.1(3)
C23B C17B C16B 119.6(4)
C19B N18B C17B 117.2(3)
N18B C19B C14B 121.0(3)
N18B C19B C13B 118.6(3)
C14B C19B C13B 120.3(3)
C21B C20B C16B 120.0(4)
C21B C20B H20B 120.0
C16B C20B H20B 120.0
C20B C21B C22B 120.8(4)
C20B C21B H21B 119.6
C22B C21B H21B 119.6
C23B C22B C21B 121.3(4)
C23B C22B H22B 119.3
C21B C22B H22B 119.3
C22B C23B C17B 119.4(4)
C22B C23B H23B 120.3
C17B C23B H23B 120.3
N25B C24B C29B 123.7(3)
N25B C24B C30B 115.4(3)
C29B C24B C30B 120.9(3)
C26B N25B C24B 116.8(3)
C26B N25B Fe1B 129.5(3)
C24B N25B Fe1B 113.6(2)
N25B C26B C27B 123.1(4)
N25B C26B H26B 118.4
C27B C26B H26B 118.4
C28B C27B C26B 120.1(4)
C28B C27B H27B 119.9
C26B C27B H27B 119.9
C27B C28B C29B 118.8(3)
C27B C28B H28B 120.6
C29B C28B H28B 120.6
C28B C29B C24B 117.4(3)
C28B C29B C36B 123.5(3)
C24B C29B C36B 119.1(3)
N31B C30B C35B 123.5(3)
N31B C30B C24B 115.3(3)
C35B C30B C24B 121.1(3)
C32B N31B C30B 116.4(3)
C32B N31B Fe1B 129.9(3)
C30B N31B Fe1B 113.6(2)
N31B C32B C33B 123.1(4)
N31B C32B H32B 118.5
C33B C32B H32B 118.5
C34B C33B C32B 119.8(4)
C34B C33B H33B 120.1
C32B C33B H33B 120.1
C33B C34B C35B 118.9(4)
C33B C34B H34B 120.5
C35B C34B H34B 120.5
C30B C35B C34B 118.2(3)
C30B C35B C41B 119.8(3)
C34B C35B C41B 122.0(3)
N37B C36B C41B 121.3(3)
N37B C36B C29B 119.2(3)
C41B C36B C29B 119.5(3)
C36B N37B C38B 116.9(3)
N37B C38B C42B 119.7(3)
N37B C38B C39B 121.1(3)
C42B C38B C39B 119.2(4)
N40B C39B C45B 119.5(4)
N40B C39B C38B 121.2(3)
C45B C39B C38B 119.3(3)
C41B N40B C39B 116.9(3)
N40B C41B C36B 122.4(3)
N40B C41B C35B 118.0(3)
C36B C41B C35B 119.6(3)
C43B C42B C38B 119.4(4)
C43B C42B H42B 120.3
C38B C42B H42B 120.3
C42B C43B C44B 121.4(4)
C42B C43B H43B 119.3
C44B C43B H43B 119.3
C45B C44B C43B 120.4(4)
C45B C44B H44B 119.8
C43B C44B H44B 119.8
C44B C45B C39B 120.3(4)
C44B C45B H45B 119.9
C39B C45B H45B 119.9
N47B C46B C51B 123.2(3)
N47B C46B C52B 115.1(3)
C51B C46B C52B 121.7(3)
C48B N47B C46B 116.9(3)
C48B N47B Fe1B 129.9(3)
C46B N47B Fe1B 113.0(2)
N47B C48B C49B 122.8(4)
N47B C48B H48B 118.6
C49B C48B H48B 118.6
C50B C49B C48B 120.2(4)
C50B C49B H49B 119.9
C48B C49B H49B 119.9
C49B C50B C51B 118.6(4)
C49B C50B H50B 120.7
C51B C50B H50B 120.7
C46B C51B C50B 118.1(3)
C46B C51B C58B 118.9(3)
C50B C51B C58B 123.0(3)
N53B C52B C57B 124.1(3)
N53B C52B C46B 115.3(3)
C57B C52B C46B 120.6(3)
C54B N53B C52B 116.7(3)
C54B N53B Fe1B 130.3(3)
C52B N53B Fe1B 112.7(2)
N53B C54B C55B 122.6(4)
N53B C54B H54B 118.7
C55B C54B H54B 118.7
C56B C55B C54B 120.9(4)
C56B C55B H55B 119.6
C54B C55B H55B 119.6
C55B C56B C57B 118.7(4)
C55B C56B H56B 120.7
C57B C56B H56B 120.7
C52B C57B C56B 117.0(4)
C52B C57B C63B 119.2(3)
C56B C57B C63B 123.8(3)
N59B C58B C63B 122.3(3)
N59B C58B C51B 118.5(3)
C63B C58B C51B 119.2(3)
C58B N59B C60B 116.9(3)
N59B C60B C64B 119.6(3)
N59B C60B C61B 120.9(3)
C64B C60B C61B 119.5(3)
N62B C61B C67B 119.1(4)
N62B C61B C60B 121.7(3)
C67B C61B C60B 119.3(4)
C63B N62B C61B 116.6(3)
N62B C63B C58B 121.4(3)
N62B C63B C57B 118.5(3)
C58B C63B C57B 120.1(3)
C65B C64B C60B 119.8(4)
C65B C64B H64B 120.1
C60B C64B H64B 120.1
C64B C65B C66B 120.5(4)
C64B C65B H65B 119.8
C66B C65B H65B 119.8
C67B C66B C65B 121.2(4)
C67B C66B H66B 119.4
C65B C66B H66B 119.4
C66B C67B C61B 119.7(4)
C66B C67B H67B 120.1
C61B C67B H67B 120.1
O70 Cl68 O72 108.9(3)
O70 Cl68 O69 111.1(2)
O72 Cl68 O69 108.8(2)
O70 Cl68 O71 109.2(2)
O72 Cl68 O71 108.4(2)
O69 Cl68 O71 110.45(18)
O77A Cl7A O75A 113.3(7)
O77A Cl7A O76A 102.9(6)
O75A Cl7A O76A 113.1(6)
O77A Cl7A O74A 107.3(6)
O75A Cl7A O74A 109.1(6)
O76A Cl7A O74A 110.8(5)
O74B Cl7B O76B 121.4(9)
O74B Cl7B O77B 110.3(9)
O76B Cl7B O77B 115.8(11)
O74B Cl7B O75B 104.4(9)
O76B Cl7B O75B 100.7(9)
O77B Cl7B O75B 100.5(9)
O74C Cl7C O77C 117.2(9)
O74C Cl7C O75C 120.7(8)
O77C Cl7C O75C 101.3(8)
O74C Cl7C O76C 108.6(9)
O77C Cl7C O76C 101.8(9)
O75C Cl7C O76C 105.0(8)
O82 Cl78 O81 110.4(3)
O82 Cl78 O79 108.5(2)
O81 Cl78 O79 110.4(2)
O82 Cl78 O80 109.0(2)
O81 Cl78 O80 109.3(2)
O79 Cl78 O80 109.1(2)
O85 Cl83 O86 111.6(4)
O85 Cl83 O84 110.0(3)
O86 Cl83 O84 107.4(3)
O85 Cl83 O87 110.1(3)
O86 Cl83 O87 108.2(2)
O84 Cl83 O87 109.4(2)

loop_
_geom_bond_atom_site_label_1
_geom_bond_atom_site_label_2
_geom_bond_distance
Fe1A N47A 1.980(3)
Fe1A N31A 1.981(3)
Fe1A N25A 1.981(3)
Fe1A N53A 1.986(3)
Fe1A N9A 1.987(3)
Fe1A N3A 1.989(3)
C2A N3A 1.364(5)
C2A C7A 1.394(5)
C2A C8A 1.446(5)
N3A C4A 1.353(4)
C4A C5A 1.393(5)
C4A H4A 0.9500
C5A C6A 1.375(6)
C5A H5A 0.9500
C6A C7A 1.406(5)
C6A H6A 0.9500
C7A C14A 1.471(5)
C8A N9A 1.362(4)
C8A C13A 1.401(5)
N9A C10A 1.345(4)
C10A C11A 1.401(5)
C10A H10A 0.9500
C11A C12A 1.386(6)
C11A H11A 0.9500
C12A C13A 1.401(5)
C12A H12A 0.9500
C13A C19A 1.466(5)
C14A N15A 1.340(5)
C14A C19A 1.440(5)
N15A C16A 1.358(5)
C16A C20A 1.424(6)
C16A C17A 1.438(6)
C17A N18A 1.355(5)
C17A C23A 1.429(6)
N18A C19A 1.331(5)
C20A C21A 1.356(7)
C20A H20A 0.9500
C21A C22A 1.411(7)
C21A H21A 0.9500
C22A C23A 1.365(6)
C22A H22A 0.9500
C23A H23A 0.9500
C24A N25A 1.376(4)
C24A C29A 1.394(5)
C24A C30A 1.446(5)
N25A C26A 1.344(4)
C26A C27A 1.399(5)
C26A H26A 0.9500
C27A C28A 1.375(5)
C27A H27A 0.9500
C28A C29A 1.410(5)
C28A H28A 0.9500
C29A C36A 1.468(5)
C30A N31A 1.370(4)
C30A C35A 1.405(5)
N31A C32A 1.345(5)
C32A C33A 1.414(5)
C32A H32A 0.9500
C33A C34A 1.387(6)
C33A H33A 0.9500
C34A C35A 1.402(5)
C34A H34A 0.9500
C35A C41A 1.469(5)
C36A N37A 1.332(4)
C36A C41A 1.441(5)
N37A C38A 1.356(5)
C38A C42A 1.423(5)
C38A C39A 1.440(6)
C39A N40A 1.359(5)
C39A C45A 1.429(5)
N40A C41A 1.335(4)
C42A C43A 1.369(6)
C42A H42A 0.9500
C43A C44A 1.412(6)
C43A H43A 0.9500
C44A C45A 1.371(6)
C44A H44A 0.9500
C45A H45A 0.9500
C46A N47A 1.365(4)
C46A C51A 1.403(5)
C46A C52A 1.449(5)
N47A C48A 1.350(4)
C48A C49A 1.390(5)
C48A H48A 0.9500
C49A C50A 1.379(5)
C49A H49A 0.9500
C50A C51A 1.406(5)
C50A H50A 0.9500
C51A C58A 1.466(5)
C52A N53A 1.363(4)
C52A C57A 1.397(5)
N53A C54A 1.351(5)
C54A C55A 1.394(5)
C54A H54A 0.9500
C55A C56A 1.372(5)
C55A H55A 0.9500
C56A C57A 1.414(5)
C56A H56A 0.9500
C57A C63A 1.467(5)
C58A N59A 1.333(4)
C58A C63A 1.440(5)
N59A C60A 1.353(5)
C60A C64A 1.432(5)
C60A C61A 1.439(5)
C61A N62A 1.360(5)
C61A C67A 1.421(5)
N62A C63A 1.325(4)
C64A C65A 1.358(6)
C64A H64A 0.9500
C65A C66A 1.412(6)
C65A H65A 0.9500
C66A C67A 1.377(6)
C66A H66A 0.9500
C67A H67A 0.9500
Fe1B N3B 1.990(3)
Fe1B N47B 1.994(3)
Fe1B N25B 1.995(3)
Fe1B N31B 1.995(3)
Fe1B N53B 2.001(3)
Fe1B N9B 2.010(3)
C2B N3B 1.369(5)
C2B C7B 1.398(5)
C2B C8B 1.444(5)
N3B C4B 1.342(5)
C4B C5B 1.396(6)
C4B H4B 0.9500
C5B C6B 1.381(6)
C5B H5B 0.9500
C6B C7B 1.401(5)
C6B H6B 0.9500
C7B C14B 1.480(5)
C8B N9B 1.356(5)
C8B C13B 1.418(5)
N9B C10B 1.349(5)
C10B C11B 1.396(5)
C10B H10B 0.9500
C11B C12B 1.381(5)
C11B H11B 0.9500
C12B C13B 1.419(5)
C12B H12B 0.9500
C13B C19B 1.468(5)
C14B N15B 1.338(5)
C14B C19B 1.426(5)
N15B C16B 1.348(5)
C16B C20B 1.430(5)
C16B C17B 1.441(5)
C17B N18B 1.357(5)
C17B C23B 1.437(5)
N18B C19B 1.344(5)
C20B C21B 1.371(6)
C20B H20B 0.9500
C21B C22B 1.430(6)
C21B H21B 0.9500
C22B C23B 1.362(6)
C22B H22B 0.9500
C23B H23B 0.9500
C24B N25B 1.366(5)
C24B C29B 1.411(5)
C24B C30B 1.449(5)
N25B C26B 1.342(5)
C26B C27B 1.393(6)
C26B H26B 0.9500
C27B C28B 1.379(6)
C27B H27B 0.9500
C28B C29B 1.406(5)
C28B H28B 0.9500
C29B C36B 1.474(5)
C30B N31B 1.368(5)
C30B C35B 1.398(5)
N31B C32B 1.359(5)
C32B C33B 1.394(6)
C32B H32B 0.9500
C33B C34B 1.375(6)
C33B H33B 0.9500
C34B C35B 1.401(5)
C34B H34B 0.9500
C35B C41B 1.464(5)
C36B N37B 1.331(5)
C36B C41B 1.446(5)
N37B C38B 1.367(5)
C38B C42B 1.418(5)
C38B C39B 1.435(5)
C39B N40B 1.357(5)
C39B C45B 1.421(5)
N40B C41B 1.320(5)
C42B C43B 1.376(6)
C42B H42B 0.9500
C43B C44B 1.415(6)
C43B H43B 0.9500
C44B C45B 1.362(6)
C44B H44B 0.9500
C45B H45B 0.9500
C46B N47B 1.374(5)
C46B C51B 1.400(5)
C46B C52B 1.447(5)
N47B C48B 1.343(5)
C48B C49B 1.395(5)
C48B H48B 0.9500
C49B C50B 1.373(5)
C49B H49B 0.9500
C50B C51B 1.403(5)
C50B H50B 0.9500
C51B C58B 1.471(5)
C52B N53B 1.374(5)
C52B C57B 1.404(5)
N53B C54B 1.340(5)
C54B C55B 1.398(6)
C54B H54B 0.9500
C55B C56B 1.365(6)
C55B H55B 0.9500
C56B C57B 1.417(5)
C56B H56B 0.9500
C57B C63B 1.464(5)
C58B N59B 1.330(5)
C58B C63B 1.446(5)
N59B C60B 1.366(5)
C60B C64B 1.422(6)
C60B C61B 1.430(6)
C61B N62B 1.372(5)
C61B C67B 1.423(5)
N62B C63B 1.335(5)
C64B C65B 1.367(6)
C64B H64B 0.9500
C65B C66B 1.427(6)
C65B H65B 0.9500
C66B C67B 1.360(6)
C66B H66B 0.9500
C67B H67B 0.9500
Cl68 O70 1.410(4)
Cl68 O72 1.436(4)
Cl68 O69 1.447(3)
Cl68 O71 1.450(3)
Cl7A O77A 1.405(9)
Cl7A O75A 1.419(9)
Cl7A O76A 1.424(9)
Cl7A O74A 1.490(9)
Cl7B O74B 1.387(11)
Cl7B O76B 1.407(12)
Cl7B O77B 1.447(13)
Cl7B O75B 1.550(12)
Cl7C O74C 1.318(11)
Cl7C O77C 1.462(11)
Cl7C O75C 1.475(10)
Cl7C O76C 1.553(12)
Cl78 O82 1.433(3)
Cl78 O81 1.438(4)
Cl78 O79 1.438(3)
Cl78 O80 1.457(4)
Cl83 O85 1.389(4)
Cl83 O86 1.419(4)
Cl83 O84 1.427(3)
Cl83 O87 1.454(3)
